data_7018289
loop_
_publ_author_name
'Zhao, Xiang'
'Wu, Tao'
'Bu, Xianhui'
'Feng, Pingyun'

_publ_section_title
;
 Lithium cubane clusters as tetrahedral, square planar, and linear nodes
 for supramolecular assemblies.
;
_journal_issue 14
_journal_name_full 'Dalton transactions (Cambridge, England : 2003)'
_journal_page_first 3902
_journal_page_last 3905
_journal_paper_doi 10.1039/c1dt11975c
_journal_volume 41
_journal_year 2012
_chemical_formula_sum 'C24 H32 Li4 N4 O8'
_chemical_formula_weight 532.30
_chemical_name_common tetrakis(miu3-4-pyridinoxo)-tetrakis(methanol)-tetra-lithium
_chemical_name_systematic
;
tetrakis(miu3-4-pyridinoxo)-
tetrakis(methanol)-tetra-lithium
;
_space_group_IT_number 54
_symmetry_cell_setting orthorhombic
_symmetry_space_group_name_Hall '-P 2a 2ac'
_symmetry_space_group_name_H-M 'P c c a'
_atom_sites_solution_hydrogens geom
_atom_sites_solution_primary direct
_atom_sites_solution_secondary difmap
_audit_creation_method SHELXL-97
_cell_angle_alpha 90.00
_cell_angle_beta 90.00
_cell_angle_gamma 90.00
_cell_formula_units_Z 4
_cell_length_a 17.7886(4)
_cell_length_b 8.5114(2)
_cell_length_c 19.2578(5)
_cell_measurement_temperature 150(2)
_cell_volume 2915.74(12)
_computing_publication_material Platon
_computing_structure_refinement 'SHELXL-97 (Sheldrick, 1997)'
_computing_structure_solution 'SHELXS-97 (Sheldrick, 1990)'
_diffrn_ambient_temperature 150(2)
_diffrn_measured_fraction_theta_full 0.998
_diffrn_measured_fraction_theta_max 0.998
_diffrn_radiation_monochromator graphite
_diffrn_radiation_source 'fine-focus sealed tube'
_diffrn_radiation_type MoK\a
_diffrn_radiation_wavelength 0.71073
_diffrn_reflns_av_R_equivalents 0.0361
_diffrn_reflns_av_sigmaI/netI 0.0294
_diffrn_reflns_limit_h_max 21
_diffrn_reflns_limit_h_min -21
_diffrn_reflns_limit_k_max 10
_diffrn_reflns_limit_k_min -8
_diffrn_reflns_limit_l_max 22
_diffrn_reflns_limit_l_min -21
_diffrn_reflns_number 11002
_diffrn_reflns_theta_full 24.99
_diffrn_reflns_theta_max 24.99
_diffrn_reflns_theta_min 2.12
_exptl_absorpt_coefficient_mu 0.088
_exptl_absorpt_correction_T_max 0.963
_exptl_absorpt_correction_T_min 0.953
_exptl_absorpt_correction_type multi-scan
_exptl_absorpt_process_details 'SADABS 2007/2'
_exptl_crystal_colour colorless
_exptl_crystal_density_diffrn 1.213
_exptl_crystal_density_method 'not measured'
_exptl_crystal_F_000 1120
_exptl_crystal_size_max 0.550
_exptl_crystal_size_mid 0.493
_exptl_crystal_size_min 0.428
_refine_diff_density_max 0.652
_refine_diff_density_min -0.687
_refine_diff_density_rms 0.084
_refine_ls_extinction_method none
_refine_ls_goodness_of_fit_ref 1.062
_refine_ls_hydrogen_treatment constr
_refine_ls_matrix_type full
_refine_ls_number_parameters 181
_refine_ls_number_reflns 2567
_refine_ls_number_restraints 0
_refine_ls_restrained_S_all 1.062
_refine_ls_R_factor_all 0.0997
_refine_ls_R_factor_gt 0.0769
_refine_ls_shift/su_max 0.000
_refine_ls_shift/su_mean 0.000
_refine_ls_structure_factor_coef Fsqd
_refine_ls_weighting_details 'calc w=1/[\s^2^(Fo^2^)+(0.1258P)^2^+6.4963P] where P=(Fo^2^+2Fc^2^)/3'
_refine_ls_weighting_scheme calc
_refine_ls_wR_factor_gt 0.2207
_refine_ls_wR_factor_ref 0.2448
_reflns_number_gt 1911
_reflns_number_total 2567
_reflns_threshold_expression >2sigma(I)
_cod_data_source_file c1dt11975c.txt
_cod_data_source_block HLIF-0
_cod_depositor_comments
;
The following automatic conversions were performed:

'_symmetry_cell_setting' value 'Orthorhombic' changed to
'orthorhombic' according to
/home/saulius/struct/CIF-dictionaries/cif_core.dic dictionary named
'cif_core.dic' version 2.4.1 from 2010-06-29.

Automatic conversion script
Id: cif_fix_values 1715 2011-07-08 13:25:40Z adriana 
;
_cod_original_sg_symbol_H-M Pcca
_cod_database_code 7018289

loop_
_symmetry_equiv_pos_as_xyz
'x, y, z'
'-x+1/2, -y, z'
'-x, y, -z+1/2'
'x+1/2, -y, -z+1/2'
'-x, -y, -z'
'x-1/2, y, -z'
'x, -y, z-1/2'
'-x-1/2, y, z-1/2'

loop_
_atom_site_label
_atom_site_type_symbol
_atom_site_fract_x
_atom_site_fract_y
_atom_site_fract_z
_atom_site_U_iso_or_equiv
_atom_site_adp_type
_atom_site_occupancy
_atom_site_symmetry_multiplicity
_atom_site_calc_flag
_atom_site_refinement_flags
O1 O 0.18993(13) 0.3959(3) 1.00030(12) 0.0251(6) Uani 1 1 d .
O2 O 0.19740(14) 0.6324(3) 0.89456(13) 0.0276(6) Uani 1 1 d .
O4 O 0.15105(16) 0.7412(3) 1.06587(14) 0.0359(7) Uani 1 1 d .
H4B H 0.1147 0.8160 1.0554 0.043 Uiso 1 1 calc R
C4 C 0.09784(17) 0.0403(3) 1.05926(16) 0.0160(7) Uani 1 1 d .
H4A H 0.1096 -0.0653 1.0652 0.019 Uiso 1 1 calc R
O3 O 0.12280(15) 0.2918(3) 0.84409(15) 0.0356(7) Uani 1 1 d .
H3B H 0.1399 0.2130 0.8146 0.043 Uiso 1 1 calc R
C9 C 0.13553(19) 0.9872(4) 0.81000(16) 0.0201(7) Uani 1 1 d .
H9A H 0.1299 1.0929 0.8211 0.024 Uiso 1 1 calc R
C1 C 0.13671(19) 0.3026(4) 1.02578(17) 0.0216(7) Uani 1 1 d .
C5 C 0.1496(2) 0.1417(4) 1.03577(19) 0.0263(8) Uani 1 1 d .
H5A H 0.1972 0.1028 1.0254 0.032 Uiso 1 1 calc R
C10 C 0.1615(2) 0.8870(4) 0.85660(19) 0.0269(8) Uani 1 1 d .
H10A H 0.1737 0.9263 0.9002 0.032 Uiso 1 1 calc R
C6 C 0.17206(19) 0.7272(4) 0.84517(18) 0.0237(8) Uani 1 1 d .
C2 C 0.06552(19) 0.3561(4) 1.04338(19) 0.0276(8) Uani 1 1 d .
H2B H 0.0543 0.4625 1.0394 0.033 Uiso 1 1 calc R
N1 N 0.0289(2) 0.0937(4) 1.07402(19) 0.0472(10) Uani 1 1 d .
C3 C 0.0113(2) 0.2529(4) 1.0667(2) 0.0313(9) Uani 1 1 d .
H3A H -0.0367 0.2890 1.0775 0.038 Uiso 1 1 calc R
C7 C 0.1533(2) 0.6737(5) 0.77908(19) 0.0359(10) Uani 1 1 d .
H7A H 0.1592 0.5681 0.7680 0.043 Uiso 1 1 calc R
C8 C 0.1261(3) 0.7765(5) 0.7300(2) 0.0469(12) Uani 1 1 d .
H8A H 0.1135 0.7406 0.6859 0.056 Uiso 1 1 calc R
N2 N 0.1175(3) 0.9346(5) 0.7468(2) 0.0594(12) Uani 1 1 d .
C11 C 0.0444(3) 0.3232(5) 0.8471(2) 0.0473(11) Uani 1 1 d .
H11A H 0.0183 0.2538 0.8160 0.071 Uiso 1 1 calc R
H11B H 0.0353 0.4301 0.8336 0.071 Uiso 1 1 calc R
H11C H 0.0266 0.3069 0.8936 0.071 Uiso 1 1 calc R
C12 C 0.1730(3) 0.7082(6) 1.1345(2) 0.0572(14) Uani 1 1 d .
H12A H 0.1451 0.7736 1.1659 0.086 Uiso 1 1 calc R
H12B H 0.2257 0.7288 1.1397 0.086 Uiso 1 1 calc R
H12C H 0.1631 0.5998 1.1447 0.086 Uiso 1 1 calc R
Li1 Li 0.1939(3) 0.4045(7) 0.8980(3) 0.0297(14) Uani 1 1 d .
Li2 Li 0.2008(3) 0.6227(7) 0.9958(3) 0.0275(13) Uani 1 1 d .

loop_
_atom_site_aniso_label
_atom_site_aniso_U_11
_atom_site_aniso_U_22
_atom_site_aniso_U_33
_atom_site_aniso_U_23
_atom_site_aniso_U_13
_atom_site_aniso_U_12
O1 0.0248(13) 0.0224(13) 0.0280(13) 0.0016(10) 0.0032(10) 0.0003(10)
O2 0.0341(14) 0.0225(13) 0.0263(13) 0.0023(10) -0.0052(11) 0.0033(10)
O4 0.0444(16) 0.0282(14) 0.0350(16) 0.0001(12) 0.0024(12) 0.0124(12)
C4 0.0203(16) 0.0066(14) 0.0210(16) 0.0006(12) -0.0007(13) 0.0001(12)
O3 0.0367(15) 0.0243(14) 0.0458(17) -0.0097(12) -0.0080(13) 0.0033(11)
C9 0.0324(18) 0.0069(14) 0.0210(16) 0.0006(13) -0.0028(14) 0.0014(13)
C1 0.0268(17) 0.0186(16) 0.0194(16) -0.0004(13) -0.0016(14) -0.0018(14)
C5 0.0253(18) 0.0233(18) 0.0304(19) -0.0008(15) 0.0014(15) 0.0040(15)
C10 0.0295(19) 0.0255(19) 0.0256(19) -0.0041(15) -0.0018(15) -0.0020(15)
C6 0.0242(17) 0.0204(17) 0.0264(18) 0.0033(14) 0.0021(14) 0.0020(14)
C2 0.0263(19) 0.0239(18) 0.033(2) 0.0018(15) -0.0008(15) 0.0034(15)
N1 0.050(2) 0.047(2) 0.045(2) -0.0007(18) -0.0011(18) -0.0075(18)
C3 0.0241(18) 0.0296(19) 0.040(2) 0.0027(17) 0.0045(16) 0.0025(15)
C7 0.060(3) 0.0226(19) 0.0252(19) -0.0027(16) -0.0043(18) 0.0051(18)
C8 0.086(4) 0.029(2) 0.026(2) -0.0010(17) -0.011(2) 0.004(2)
N2 0.081(3) 0.046(2) 0.052(2) 0.007(2) -0.006(2) 0.003(2)
C11 0.044(2) 0.042(2) 0.055(3) -0.008(2) -0.010(2) 0.008(2)
C12 0.074(3) 0.058(3) 0.039(3) 0.000(2) 0.002(2) 0.033(3)
Li1 0.033(3) 0.021(3) 0.035(3) 0.000(3) -0.004(3) -0.002(3)
Li2 0.029(3) 0.023(3) 0.030(3) 0.000(2) -0.001(3) 0.002(2)

loop_
_atom_type_symbol
_atom_type_description
_atom_type_scat_dispersion_real
_atom_type_scat_dispersion_imag
_atom_type_scat_source
C C 0.0033 0.0016 'International Tables Vol C Tables 4.2.6.8 and 6.1.1.4'
H H 0.0000 0.0000 'International Tables Vol C Tables 4.2.6.8 and 6.1.1.4'
Li Li -0.0003 0.0001 'International Tables Vol C Tables 4.2.6.8 and 6.1.1.4'
N N 0.0061 0.0033 'International Tables Vol C Tables 4.2.6.8 and 6.1.1.4'
O O 0.0106 0.0060 'International Tables Vol C Tables 4.2.6.8 and 6.1.1.4'

loop_
_geom_angle_atom_site_label_1
_geom_angle_atom_site_label_2
_geom_angle_atom_site_label_3
_geom_angle
_geom_angle_site_symmetry_1
_geom_angle_site_symmetry_3
C1 O1 Li2 132.9(3) . .
C1 O1 Li2 132.6(3) . 2_565
Li2 O1 Li2 88.8(3) . 2_565
C1 O1 Li1 114.6(3) . .
Li2 O1 Li1 85.1(3) . .
Li2 O1 Li1 85.6(3) 2_565 .
C6 O2 Li1 128.4(3) . .
C6 O2 Li2 138.8(3) . .
Li1 O2 Li2 85.7(3) . .
C6 O2 Li1 117.2(3) . 2_565
Li1 O2 Li1 82.5(3) . 2_565
Li2 O2 Li1 85.9(3) . 2_565
C12 O4 Li2 115.6(3) . .
N1 C4 C5 118.8(3) . .
C11 O3 Li1 122.5(3) . .
C10 C9 N2 119.1(3) . .
O1 C1 C2 122.9(3) . .
O1 C1 C5 121.2(3) . .
C2 C1 C5 115.9(3) . .
C4 C5 C1 124.2(3) . .
C9 C10 C6 124.8(3) . .
O2 C6 C10 121.8(3) . .
O2 C6 C7 122.6(3) . .
C10 C6 C7 115.6(3) . .
C3 C2 C1 120.5(3) . .
C4 N1 C3 120.9(3) . .
C2 C3 N1 119.6(3) . .
C8 C7 C6 120.3(4) . .
C7 C8 N2 119.6(4) . .
C9 N2 C8 120.6(4) . .
O3 Li1 O2 120.5(3) . .
O3 Li1 O2 123.9(3) . 2_565
O2 Li1 O2 97.3(3) . 2_565
O3 Li1 O1 120.3(3) . .
O2 Li1 O1 94.2(3) . .
O2 Li1 O1 93.6(3) 2_565 .
O3 Li1 Li1 146.7(2) . 2_565
O2 Li1 Li1 49.0(2) . 2_565
O2 Li1 Li1 48.4(2) 2_565 2_565
O1 Li1 Li1 92.95(18) . 2_565
O3 Li1 Li2 140.8(3) . .
O2 Li1 Li2 47.3(2) . .
O2 Li1 Li2 95.2(3) 2_565 .
O1 Li1 Li2 46.96(19) . .
Li1 Li1 Li2 61.4(2) 2_565 .
O3 Li1 Li2 144.2(3) . 2_565
O2 Li1 Li2 95.1(3) . 2_565
O2 Li1 Li2 46.9(2) 2_565 2_565
O1 Li1 Li2 46.9(2) . 2_565
Li1 Li1 Li2 60.7(2) 2_565 2_565
Li2 Li1 Li2 61.7(3) . 2_565
O4 Li2 O1 116.7(3) . .
O4 Li2 O2 132.2(3) . .
O1 Li2 O2 94.8(3) . .
O4 Li2 O1 118.3(3) . 2_565
O1 Li2 O1 90.9(3) . 2_565
O2 Li2 O1 94.5(3) . 2_565
O4 Li2 Li1 148.7(3) . .
O1 Li2 Li1 47.91(19) . .
O2 Li2 Li1 47.0(2) . .
O1 Li2 Li1 91.2(3) 2_565 .
O4 Li2 Li1 150.9(3) . 2_565
O1 Li2 Li1 90.9(3) . 2_565
O2 Li2 Li1 47.1(2) . 2_565
O1 Li2 Li1 47.5(2) 2_565 2_565
Li1 Li2 Li1 57.9(3) . 2_565
O4 Li2 Li2 134.8(2) . 2_565
O1 Li2 Li2 45.73(18) . 2_565
O2 Li2 Li2 92.98(18) . 2_565
O1 Li2 Li2 45.42(19) 2_565 2_565
Li1 Li2 Li2 59.5(2) . 2_565
Li1 Li2 Li2 58.8(2) 2_565 2_565

loop_
_geom_bond_atom_site_label_1
_geom_bond_atom_site_label_2
_geom_bond_distance
_geom_bond_site_symmetry_2
O1 C1 1.329(4) .
O1 Li2 1.942(6) .
O1 Li2 1.953(6) 2_565
O1 Li1 1.972(7) .
O2 C6 1.326(4) .
O2 Li1 1.942(6) .
O2 Li2 1.952(7) .
O2 Li1 1.960(6) 2_565
O4 C12 1.407(5) .
O4 Li2 1.903(6) .
C4 N1 1.339(5) .
C4 C5 1.341(5) .
O3 C11 1.422(5) .
O3 Li1 1.897(6) .
C9 C10 1.321(5) .
C9 N2 1.336(5) .
C1 C2 1.388(5) .
C1 C5 1.402(5) .
C10 C6 1.391(5) .
C6 C7 1.392(5) .
C2 C3 1.381(5) .
N1 C3 1.397(5) .
C7 C8 1.375(6) .
C8 N2 1.392(6) .
Li1 O2 1.960(6) 2_565
Li1 Li1 2.574(12) 2_565
Li1 Li2 2.648(8) .
Li1 Li2 2.666(9) 2_565
Li2 O1 1.953(6) 2_565
Li2 Li1 2.666(9) 2_565
Li2 Li2 2.726(11) 2_565
